data_7118867
loop_
_publ_author_name
'Adonin, Sergey A.'
'Gorokh, Igor D.'
'Samsonenko, Denis G.'
'Sokolov, Maxim N.'
'Fedin, Vladimir P.'

_publ_section_title
;
 Bi(iii) polybromides: a new chapter in coordination chemistry of bismuth.
;
_journal_issue 28
_journal_name_full 'Chemical communications (Cambridge, England)'
_journal_page_first 5061
_journal_page_last 5063
_journal_paper_doi 10.1039/c6cc01704e
_journal_volume 52
_journal_year 2016
_chemical_formula_sum 'C28 H36 Bi Br13 N4'
_chemical_formula_weight 1676.42
_space_group_crystal_system orthorhombic
_space_group_IT_number 62
_space_group_name_Hall '-P 2ac 2n'
_space_group_name_H-M_alt 'P n m a'
_symmetry_space_group_name_Hall '-P 2ac 2n'
_symmetry_space_group_name_H-M 'P n m a'
_atom_sites_solution_hydrogens geom
_atom_sites_solution_primary direct
_atom_sites_solution_secondary difmap
_audit_creation_method SHELXL-2014/7
_audit_update_record
;
2016-01-26 deposited with the CCDC.
2016-03-10 downloaded from the CCDC.
;
_cell_angle_alpha 90
_cell_angle_beta 90
_cell_angle_gamma 90
_cell_formula_units_Z 4
_cell_length_a 16.0606(4)
_cell_length_b 13.9864(3)
_cell_length_c 19.4745(4)
_cell_measurement_reflns_used 7310
_cell_measurement_temperature 130(2)
_cell_measurement_theta_max 28.71
_cell_measurement_theta_min 3.79
_cell_volume 4374.56(17)
_computing_cell_refinement 'CrysAlisPro 1.171.38.41 (Rigaku OD, 2015)'
_computing_data_collection 'CrysAlisPro 1.171.38.41 (Rigaku OD, 2015)'
_computing_data_reduction 'CrysAlisPro 1.171.38.41 (Rigaku OD, 2015)'
_computing_molecular_graphics 'ShelXle (H\"ubschle, 2011)'
_computing_publication_material 'CIFTAB-2014 (Sheldrick, 2014)'
_computing_structure_refinement 'SHELXL-2014 (Sheldrick, 2014)'
_computing_structure_solution 'SHELXT-2014 (Sheldrick, 2014)'
_diffrn_ambient_temperature 130(2)
_diffrn_detector 'CCD plate'
_diffrn_detector_area_resol_mean 10.6168
_diffrn_detector_type AtlasS2
_diffrn_measured_fraction_theta_full 0.992
_diffrn_measured_fraction_theta_max 0.879
_diffrn_measurement_device 'four-circle diffractometer'
_diffrn_measurement_device_type 'New Xcalibur, AtlasS2'
_diffrn_measurement_method '\w scans'
_diffrn_radiation_monochromator graphite
_diffrn_radiation_probe x-ray
_diffrn_radiation_source 'fine-focus sealed tube'
_diffrn_radiation_type MoK\a
_diffrn_radiation_wavelength 0.71073
_diffrn_reflns_av_R_equivalents 0.0268
_diffrn_reflns_av_unetI/netI 0.0307
_diffrn_reflns_Laue_measured_fraction_full 0.992
_diffrn_reflns_Laue_measured_fraction_max 0.879
_diffrn_reflns_limit_h_max 11
_diffrn_reflns_limit_h_min -20
_diffrn_reflns_limit_k_max 14
_diffrn_reflns_limit_k_min -18
_diffrn_reflns_limit_l_max 26
_diffrn_reflns_limit_l_min -24
_diffrn_reflns_number 19395
_diffrn_reflns_point_group_measured_fraction_full 0.992
_diffrn_reflns_point_group_measured_fraction_max 0.879
_diffrn_reflns_theta_full 26.500
_diffrn_reflns_theta_max 29.097
_diffrn_reflns_theta_min 3.288
_diffrn_source 'sealed X-ray tube'
_exptl_absorpt_coefficient_mu 15.931
_exptl_absorpt_correction_T_max 1.00000
_exptl_absorpt_correction_T_min 0.94081
_exptl_absorpt_correction_type multi-scan
_exptl_absorpt_process_details
;
CrysAlisPro 1.171.38.41 (Rigaku Oxford Diffraction, 2015)
Empirical absorption correction using spherical harmonics,
implemented in SCALE3 ABSPACK scaling algorithm.
;
_exptl_crystal_colour yellow
_exptl_crystal_density_diffrn 2.545
_exptl_crystal_description block
_exptl_crystal_F_000 3080
_exptl_crystal_size_max 0.07
_exptl_crystal_size_mid 0.07
_exptl_crystal_size_min 0.06
_refine_diff_density_max 1.049
_refine_diff_density_min -0.882
_refine_diff_density_rms 0.128
_refine_ls_extinction_method none
_refine_ls_goodness_of_fit_ref 1.031
_refine_ls_hydrogen_treatment constr
_refine_ls_matrix_type full
_refine_ls_number_parameters 226
_refine_ls_number_reflns 5359
_refine_ls_number_restraints 0
_refine_ls_restrained_S_all 1.031
_refine_ls_R_factor_all 0.0346
_refine_ls_R_factor_gt 0.0227
_refine_ls_shift/su_max 0.003
_refine_ls_shift/su_mean 0.000
_refine_ls_structure_factor_coef Fsqd
_refine_ls_weighting_details 'w=1/[\s^2^(Fo^2^)+(0.0115P)^2^] where P=(Fo^2^+2Fc^2^)/3'
_refine_ls_weighting_scheme calc
_refine_ls_wR_factor_gt 0.0339
_refine_ls_wR_factor_ref 0.0362
_reflns_Friedel_coverage 0.000
_reflns_number_gt 4521
_reflns_number_total 5359
_reflns_threshold_expression >2\s(I)
_cod_data_source_file c6cc01704e2.cif
_cod_data_source_block 4
_cod_depositor_comments 'Adding full bibliography for 7118864--7118867.cif.'
_cod_database_code 7118867
_shelx_shelxl_version_number 2014/7
_shelx_space_group_comment
;
The symmetry employed for this shelxl refinement is uniquely defined
by the following loop, which should always be used as a source of
symmetry information in preference to the above space-group names.
They are only intended as comments.
;
_shelx_estimated_absorpt_t_min 0.402
_shelx_estimated_absorpt_t_max 0.448

loop_
_space_group_symop_operation_xyz
'x, y, z'
'-x+1/2, -y, z+1/2'
'-x, y+1/2, -z'
'x+1/2, -y+1/2, -z+1/2'
'-x, -y, -z'
'x-1/2, y, -z-1/2'
'x, -y-1/2, z'
'-x-1/2, y-1/2, z-1/2'

loop_
_atom_site_label
_atom_site_type_symbol
_atom_site_fract_x
_atom_site_fract_y
_atom_site_fract_z
_atom_site_U_iso_or_equiv
_atom_site_adp_type
_atom_site_occupancy
_atom_site_site_symmetry_order
_atom_site_calc_flag
_atom_site_refinement_flags_posn
_atom_site_refinement_flags_adp
_atom_site_refinement_flags_occupancy
Bi1 Bi 0.78919(2) 0.7500 0.15324(2) 0.01316(4) Uani 1 2 d S T P
Br1 Br 0.79078(2) 0.54519(2) 0.15021(2) 0.01660(7) Uani 1 1 d . . .
Br2 Br 0.74571(3) 0.7500 0.01661(2) 0.01980(10) Uani 1 2 d S T P
Br3 Br 0.96197(3) 0.7500 0.12060(2) 0.02405(10) Uani 1 2 d S T P
Br4 Br 0.84136(3) 0.7500 0.30236(2) 0.02551(10) Uani 1 2 d S T P
Br5 Br 0.62157(3) 0.7500 0.19437(2) 0.01952(9) Uani 1 2 d S T P
Br6 Br 0.80633(3) 0.7500 0.44052(2) 0.02387(10) Uani 1 2 d S T P
Br7 Br 0.77306(3) 0.7500 0.56168(2) 0.02747(11) Uani 1 2 d S T P
Br8 Br 0.54743(4) 0.7500 0.63923(2) 0.03520(13) Uani 1 2 d S T P
Br9 Br 0.41944(4) 0.7500 0.57968(3) 0.04195(14) Uani 1 2 d S T P
Br10 Br 0.71051(4) 0.7500 0.72223(2) 0.03694(12) Uani 1 2 d S T P
Br11 Br 0.61312(3) 0.7500 0.83005(2) 0.02371(10) Uani 1 2 d S T P
Br12 Br 0.51712(3) 0.7500 0.93019(2) 0.02904(11) Uani 1 2 d S T P
N1 N 0.55459(16) 0.52050(15) 0.12888(11) 0.0170(5) Uani 1 1 d . . .
C11 C 0.4935(2) 0.56640(19) 0.16252(14) 0.0224(7) Uani 1 1 d . . .
H11 H 0.4691 0.6218 0.1428 0.027 Uiso 1 1 calc R U .
C12 C 0.4661(2) 0.5342(2) 0.22492(15) 0.0300(8) Uani 1 1 d . . .
H12 H 0.4228 0.5667 0.2485 0.036 Uiso 1 1 calc R U .
C13 C 0.5023(3) 0.4542(2) 0.25290(16) 0.0347(9) Uani 1 1 d . . .
H13 H 0.4839 0.4306 0.2960 0.042 Uiso 1 1 calc R U .
C14 C 0.5653(2) 0.4083(2) 0.21841(15) 0.0314(8) Uani 1 1 d . . .
H14 H 0.5908 0.3533 0.2378 0.038 Uiso 1 1 calc R U .
C15 C 0.5912(2) 0.44228(19) 0.15564(14) 0.0230(7) Uani 1 1 d . . .
H15 H 0.6346 0.4108 0.1314 0.028 Uiso 1 1 calc R U .
C16 C 0.5828(2) 0.55700(19) 0.06115(13) 0.0210(7) Uani 1 1 d . . .
H16A H 0.6444 0.5548 0.0592 0.025 Uiso 1 1 calc R U .
H16B H 0.5655 0.6246 0.0562 0.025 Uiso 1 1 calc R U .
C17 C 0.54706(19) 0.4988(2) 0.00169(14) 0.0210(7) Uani 1 1 d . . .
H17A H 0.5699 0.5237 -0.0420 0.025 Uiso 1 1 calc R U .
H17B H 0.5655 0.4315 0.0064 0.025 Uiso 1 1 calc R U .
N2 N 0.64747(15) 0.54948(14) 0.44239(11) 0.0146(5) Uani 1 1 d . . .
C21 C 0.63837(19) 0.58818(18) 0.37933(14) 0.0187(6) Uani 1 1 d . . .
H21 H 0.5988 0.6377 0.3723 0.022 Uiso 1 1 calc R U .
C22 C 0.6858(2) 0.55659(19) 0.32536(15) 0.0214(7) Uani 1 1 d . . .
H22 H 0.6795 0.5846 0.2812 0.026 Uiso 1 1 calc R U .
C23 C 0.7425(2) 0.48414(18) 0.33525(14) 0.0211(7) Uani 1 1 d . . .
H23 H 0.7752 0.4612 0.2980 0.025 Uiso 1 1 calc R U .
C24 C 0.7515(2) 0.4450(2) 0.40056(14) 0.0229(7) Uani 1 1 d . . .
H24 H 0.7904 0.3951 0.4085 0.028 Uiso 1 1 calc R U .
C25 C 0.70333(19) 0.47947(18) 0.45331(14) 0.0192(7) Uani 1 1 d . . .
H25 H 0.7096 0.4535 0.4981 0.023 Uiso 1 1 calc R U .
C26 C 0.59705(19) 0.58430(18) 0.50153(13) 0.0186(7) Uani 1 1 d . . .
H26A H 0.5673 0.6433 0.4879 0.022 Uiso 1 1 calc R U .
H26B H 0.6348 0.6006 0.5400 0.022 Uiso 1 1 calc R U .
C27 C 0.53398(19) 0.51054(18) 0.52590(13) 0.0175(6) Uani 1 1 d . . .
H27A H 0.5637 0.4503 0.5367 0.021 Uiso 1 1 calc R U .
H27B H 0.5080 0.5338 0.5689 0.021 Uiso 1 1 calc R U .

loop_
_atom_site_aniso_label
_atom_site_aniso_U_11
_atom_site_aniso_U_22
_atom_site_aniso_U_33
_atom_site_aniso_U_23
_atom_site_aniso_U_13
_atom_site_aniso_U_12
Bi1 0.01219(8) 0.01396(7) 0.01332(8) 0.000 0.00071(7) 0.000
Br1 0.01801(17) 0.01577(13) 0.01603(14) 0.00044(11) -0.00027(13) -0.00056(11)
Br2 0.0274(3) 0.01748(18) 0.01450(19) 0.000 -0.00259(19) 0.000
Br3 0.0132(2) 0.0224(2) 0.0365(2) 0.000 0.0046(2) 0.000
Br4 0.0309(3) 0.0278(2) 0.0178(2) 0.000 -0.0037(2) 0.000
Br5 0.0132(2) 0.02003(19) 0.0253(2) 0.000 0.00233(18) 0.000
Br6 0.0223(3) 0.0228(2) 0.0265(2) 0.000 -0.0056(2) 0.000
Br7 0.0227(3) 0.0351(2) 0.0246(2) 0.000 -0.0027(2) 0.000
Br8 0.0578(4) 0.0191(2) 0.0288(2) 0.000 0.0182(2) 0.000
Br9 0.0469(4) 0.0273(2) 0.0516(3) 0.000 0.0185(3) 0.000
Br10 0.0409(3) 0.0409(3) 0.0290(2) 0.000 0.0010(2) 0.000
Br11 0.0258(3) 0.01831(19) 0.0271(2) 0.000 -0.0102(2) 0.000
Br12 0.0322(3) 0.0256(2) 0.0293(2) 0.000 -0.0030(2) 0.000
N1 0.0164(15) 0.0187(11) 0.0158(12) 0.0002(10) -0.0021(11) -0.0059(10)
C11 0.0214(19) 0.0198(14) 0.0259(16) -0.0009(13) -0.0002(15) -0.0027(13)
C12 0.033(2) 0.0291(17) 0.0273(17) -0.0079(14) 0.0121(16) -0.0109(15)
C13 0.056(3) 0.0308(18) 0.0175(16) -0.0011(15) 0.0035(17) -0.0188(17)
C14 0.045(3) 0.0207(15) 0.0284(17) 0.0033(14) -0.0106(17) -0.0068(15)
C15 0.024(2) 0.0188(14) 0.0261(17) -0.0061(13) -0.0055(15) -0.0014(13)
C16 0.0187(18) 0.0272(15) 0.0172(14) -0.0002(12) 0.0032(14) -0.0067(13)
C17 0.0189(19) 0.0253(15) 0.0190(15) -0.0010(12) 0.0017(14) -0.0045(14)
N2 0.0142(14) 0.0141(11) 0.0157(12) -0.0007(10) 0.0004(11) -0.0016(10)
C21 0.0173(18) 0.0157(13) 0.0230(15) 0.0054(12) -0.0030(14) -0.0011(12)
C22 0.0239(19) 0.0238(15) 0.0166(14) 0.0054(13) 0.0000(14) -0.0045(13)
C23 0.0234(19) 0.0207(14) 0.0191(15) -0.0016(12) 0.0060(14) -0.0017(13)
C24 0.0181(19) 0.0253(15) 0.0254(16) 0.0021(13) 0.0026(15) 0.0067(13)
C25 0.0194(18) 0.0211(14) 0.0170(14) 0.0018(12) -0.0012(13) 0.0020(13)
C26 0.0187(18) 0.0178(13) 0.0191(15) -0.0053(12) 0.0038(13) 0.0011(12)
C27 0.0149(17) 0.0200(13) 0.0175(15) -0.0011(12) 0.0014(13) 0.0001(12)

loop_
_atom_type_symbol
_atom_type_description
_atom_type_scat_dispersion_real
_atom_type_scat_dispersion_imag
_atom_type_scat_source
C C 0.0033 0.0016 'International Tables Vol C Tables 4.2.6.8 and 6.1.1.4'
H H 0.0000 0.0000 'International Tables Vol C Tables 4.2.6.8 and 6.1.1.4'
N N 0.0061 0.0033 'International Tables Vol C Tables 4.2.6.8 and 6.1.1.4'
Br Br -0.2901 2.4595 'International Tables Vol C Tables 4.2.6.8 and 6.1.1.4'
Bi Bi -4.1077 10.2566 'International Tables Vol C Tables 4.2.6.8 and 6.1.1.4'

loop_
_geom_angle_atom_site_label_1
_geom_angle_atom_site_label_2
_geom_angle_atom_site_label_3
_geom_angle
_geom_angle_site_symmetry_1
_geom_angle_site_symmetry_3
_geom_angle_publ_flag
Br1 Bi1 Br1 177.427(12) 7_575 . yes
Br1 Bi1 Br4 90.990(6) 7_575 . ?
Br1 Bi1 Br4 90.991(6) . . yes
Br2 Bi1 Br1 88.989(6) . . yes
Br2 Bi1 Br1 88.990(6) . 7_575 ?
Br2 Bi1 Br3 91.800(14) . . yes
Br2 Bi1 Br4 178.606(15) . . yes
Br2 Bi1 Br5 91.867(14) . . yes
Br3 Bi1 Br1 89.236(7) . . yes
Br3 Bi1 Br1 89.236(7) . 7_575 ?
Br3 Bi1 Br4 86.806(14) . . yes
Br5 Bi1 Br1 90.828(7) . . yes
Br5 Bi1 Br1 90.829(7) . 7_575 ?
Br5 Bi1 Br3 176.333(13) . . yes
Br5 Bi1 Br4 89.527(13) . . yes
Br6 Br4 Bi1 152.09(2) . . yes
Br7 Br6 Br4 179.05(3) . . yes
Br12 Br11 Br10 178.36(3) . . yes
C11 N1 C15 121.2(2) . . ?
C11 N1 C16 119.5(2) . . ?
C15 N1 C16 119.3(3) . . ?
N1 C11 H11 119.6 . . ?
N1 C11 C12 120.7(3) . . ?
C12 C11 H11 119.6 . . ?
C11 C12 H12 120.5 . . ?
C11 C12 C13 118.9(3) . . ?
C13 C12 H12 120.5 . . ?
C12 C13 H13 120.0 . . ?
C14 C13 C12 119.9(3) . . ?
C14 C13 H13 120.0 . . ?
C13 C14 H14 120.1 . . ?
C13 C14 C15 119.7(3) . . ?
C15 C14 H14 120.1 . . ?
N1 C15 C14 119.5(3) . . ?
N1 C15 H15 120.3 . . ?
C14 C15 H15 120.3 . . ?
N1 C16 H16A 109.2 . . ?
N1 C16 H16B 109.2 . . ?
N1 C16 C17 112.0(2) . . ?
H16A C16 H16B 107.9 . . ?
C17 C16 H16A 109.2 . . ?
C17 C16 H16B 109.2 . . ?
C16 C17 H17A 108.9 . . ?
C16 C17 H17B 108.9 . . ?
C17 C17 C16 113.3(3) 5_665 . ?
C17 C17 H17A 108.9 5_665 . ?
C17 C17 H17B 108.9 5_665 . ?
H17A C17 H17B 107.7 . . ?
C21 N2 C26 120.9(2) . . ?
C25 N2 C21 120.5(2) . . ?
C25 N2 C26 118.6(2) . . ?
N2 C21 H21 119.7 . . ?
N2 C21 C22 120.5(3) . . ?
C22 C21 H21 119.7 . . ?
C21 C22 H22 120.1 . . ?
C21 C22 C23 119.8(3) . . ?
C23 C22 H22 120.1 . . ?
C22 C23 H23 120.5 . . ?
C22 C23 C24 119.0(3) . . ?
C24 C23 H23 120.5 . . ?
C23 C24 H24 120.4 . . ?
C25 C24 C23 119.2(3) . . ?
C25 C24 H24 120.4 . . ?
N2 C25 C24 120.8(3) . . ?
N2 C25 H25 119.6 . . ?
C24 C25 H25 119.6 . . ?
N2 C26 H26A 109.1 . . ?
N2 C26 H26B 109.1 . . ?
N2 C26 C27 112.4(2) . . ?
H26A C26 H26B 107.9 . . ?
C27 C26 H26A 109.1 . . ?
C27 C26 H26B 109.1 . . ?
C26 C27 H27A 108.8 . . ?
C26 C27 H27B 108.8 . . ?
C27 C27 C26 113.8(3) 5_666 . ?
C27 C27 H27A 108.8 5_666 . ?
C27 C27 H27B 108.8 5_666 . ?
H27A C27 H27B 107.7 . . ?

loop_
_geom_bond_atom_site_label_1
_geom_bond_atom_site_label_2
_geom_bond_distance
_geom_bond_site_symmetry_2
_geom_bond_publ_flag
Bi1 Br1 2.8653(2) . yes
Bi1 Br1 2.8653(3) 7_575 ?
Bi1 Br2 2.7510(4) . yes
Bi1 Br3 2.8469(5) . yes
Bi1 Br4 3.0224(4) . yes
Bi1 Br5 2.8087(5) . yes
Br4 Br6 2.7489(6) . yes
Br6 Br7 2.4192(6) . yes
Br8 Br9 2.3603(8) . yes
Br10 Br11 2.6181(7) . yes
Br11 Br12 2.4861(7) . yes
N1 C11 1.343(4) . ?
N1 C15 1.347(3) . ?
N1 C16 1.485(3) . ?
C11 H11 0.9500 . ?
C11 C12 1.369(4) . ?
C12 H12 0.9500 . ?
C12 C13 1.374(4) . ?
C13 H13 0.9500 . ?
C13 C14 1.373(5) . ?
C14 H14 0.9500 . ?
C14 C15 1.376(4) . ?
C15 H15 0.9500 . ?
C16 H16A 0.9900 . ?
C16 H16B 0.9900 . ?
C16 C17 1.528(4) . ?
C17 C17 1.513(6) 5_665 ?
C17 H17A 0.9900 . ?
C17 H17B 0.9900 . ?
N2 C21 1.350(3) . ?
N2 C25 1.345(3) . ?
N2 C26 1.490(3) . ?
C21 H21 0.9500 . ?
C21 C22 1.371(4) . ?
C22 H22 0.9500 . ?
C22 C23 1.377(4) . ?
C23 H23 0.9500 . ?
C23 C24 1.392(4) . ?
C24 H24 0.9500 . ?
C24 C25 1.373(4) . ?
C25 H25 0.9500 . ?
C26 H26A 0.9900 . ?
C26 H26B 0.9900 . ?
C26 C27 1.522(4) . ?
C27 C27 1.515(5) 5_666 ?
C27 H27A 0.9900 . ?
C27 H27B 0.9900 . ?
